data_7720209
loop_
_publ_author_name
'Becker, Jens-Georg'
'Sundaresan, Sriram'
'Hochd&#xf6;rffer, Tim'
'Wolny, Juliusz A.'
'Carrella, Luca M.'
'Sch&#xfc;nemann, Volker'
'Rentschler, Eva'

_publ_section_title
;
 Sub lattice driven spin state ordering and coordination elasticity in
 Fe(II) 1,3,4-thiadiazole complexes.
;
_journal_issue 7
_journal_name_full 'Dalton transactions (Cambridge, England : 2003)'
_journal_page_first 2833
_journal_page_last 2844
_journal_paper_doi 10.1039/d5dt02912k
_journal_volume 55
_journal_year 2026
_chemical_formula_moiety 'C23 H19 Fe N7 S Se2, 2(C2 H3 N), 0.5[C2H3N]'
_chemical_formula_sum 'C28 H26.5 Fe N9.5 S Se2'
_chemical_formula_weight 741.92
_space_group_crystal_system monoclinic
_space_group_IT_number 15
_space_group_name_Hall '-C 2yc'
_space_group_name_H-M_alt 'C 1 2/c 1'
_atom_sites_solution_hydrogens mixed
_audit_creation_date 2024-01-23
_audit_creation_method
;
Olex2 1.5
(compiled 2023.08.24 svn.re1ec1418 for OlexSys, GUI svn.r6817)
;
_audit_update_record
;
2025-08-13 deposited with the CCDC.	2026-01-27 downloaded from the CCDC.
;
_cell_angle_alpha 90
_cell_angle_beta 107.895(3)
_cell_angle_gamma 90
_cell_formula_units_Z 8
_cell_length_a 31.3953(13)
_cell_length_b 11.8669(5)
_cell_length_c 17.4680(6)
_cell_measurement_reflns_used 21822
_cell_measurement_temperature 120
_cell_measurement_theta_max 30.39
_cell_measurement_theta_min 2.10
_cell_volume 6193.1(4)
_computing_cell_refinement
;
X-Area Recipe 1.37.0.0 (STOE, 2021)
;
_computing_data_collection
;
X-Area Pilatus3_SV 1.31.186.0 (STOE, 2022)
;
_computing_data_reduction
;
X-Area Integrate 2.5.3.0 (STOE, 2021)
X-Area LANA 2.7.5.0 (STOE, 2022)
;
_computing_molecular_graphics 'Olex2 1.5 (Dolomanov et al., 2009)'
_computing_publication_material 'Olex2 1.5 (Dolomanov et al., 2009)'
_computing_structure_refinement 'SHELXL 2018/3 (Sheldrick, 2015)'
_computing_structure_solution 'SHELXT 2018/2 (Sheldrick, 2018)'
_diffrn_ambient_temperature 120.00
_diffrn_detector_area_resol_mean 13.33
_diffrn_measured_fraction_theta_full 0.999
_diffrn_measured_fraction_theta_max 0.860
_diffrn_measurement_details
;
 1784 frames, detector distance = 60 mm
;
_diffrn_measurement_device 'Eulerian 4-circle diffractometer'
_diffrn_measurement_device_type 'STOE STADIVARI'
_diffrn_measurement_method 'rotation method, \w scans'
_diffrn_radiation_type MoK\a
_diffrn_radiation_wavelength 0.71073
_diffrn_reflns_av_R_equivalents 0.0275
_diffrn_reflns_av_unetI/netI 0.0277
_diffrn_reflns_Laue_measured_fraction_full 0.999
_diffrn_reflns_Laue_measured_fraction_max 0.860
_diffrn_reflns_limit_h_max 43
_diffrn_reflns_limit_h_min -43
_diffrn_reflns_limit_k_max 16
_diffrn_reflns_limit_k_min -16
_diffrn_reflns_limit_l_max 24
_diffrn_reflns_limit_l_min -26
_diffrn_reflns_number 41065
_diffrn_reflns_point_group_measured_fraction_full 0.999
_diffrn_reflns_point_group_measured_fraction_max 0.860
_diffrn_reflns_theta_full 25.242
_diffrn_reflns_theta_max 32.761
_diffrn_reflns_theta_min 2.097
_exptl_absorpt_coefficient_mu 2.941
_exptl_absorpt_correction_T_max 0.3515
_exptl_absorpt_correction_T_min 0.2933
_exptl_absorpt_correction_type multi-scan
_exptl_absorpt_process_details
;
STOE LANA, absorption correction by scaling of reflection intensities.
J. Koziskova, F. Hahn, J. Richter, J. Kozisek, "Comparison of different
absorption corrections on the model structure of tetrakis(\m~2~-acetato)-
diaqua-di-copper(II)", Acta Chimica Slovaca, vol. 9, no. 2, 2016, pp. 136 - 140.
Afterwards a spherical absorption correction was performed within STOE LANA.
;
_exptl_crystal_colour red
_exptl_crystal_colour_primary red
_exptl_crystal_density_diffrn 1.591
_exptl_crystal_density_method 'not measured'
_exptl_crystal_description block
_exptl_crystal_F_000 2968
_exptl_crystal_size_max 0.22
_exptl_crystal_size_mid 0.187
_exptl_crystal_size_min 0.14
_exptl_crystal_size_rad 0.110
_refine_diff_density_max 1.899
_refine_diff_density_min -0.917
_refine_diff_density_rms 0.121
_refine_ls_extinction_method none
_refine_ls_goodness_of_fit_ref 1.083
_refine_ls_hydrogen_treatment constr
_refine_ls_matrix_type full
_refine_ls_number_parameters 417
_refine_ls_number_reflns 9842
_refine_ls_number_restraints 73
_refine_ls_restrained_S_all 1.084
_refine_ls_R_factor_all 0.0829
_refine_ls_R_factor_gt 0.0620
_refine_ls_shift/su_max 0.001
_refine_ls_shift/su_mean 0.000
_refine_ls_structure_factor_coef Fsqd
_refine_ls_weighting_details 'w=1/[\s^2^(Fo^2^)+(0.0663P)^2^+36.1423P] where P=(Fo^2^+2Fc^2^)/3'
_refine_ls_weighting_scheme calc
_refine_ls_wR_factor_gt 0.1552
_refine_ls_wR_factor_ref 0.1678
_reflns_Friedel_coverage 0.000
_reflns_number_gt 7415
_reflns_number_total 9842
_reflns_threshold_expression 'I > 2\s(I)'
_cod_data_source_file d5dt02912k2.cif
_cod_data_source_block jgb-rf-102-03_3d
_cod_original_formula_sum 'C28 H26.50 Fe N9.50 S Se2'
_cod_database_code 7720209
_shelx_shelxl_version_number 2018/3
_shelx_space_group_comment
;
The symmetry employed for this shelxl refinement is uniquely defined
by the following loop, which should always be used as a source of
symmetry information in preference to the above space-group names.
They are only intended as comments.
;
_olex2_refinement_description
;
1. Fixed Uiso
 At 1.2 times of:
  All C(H) groups, All C(H,H) groups
 At 1.5 times of:
  All C(H,H,H) groups, All C(H,H,H,H,H,H) groups
2. Restrained distances
 Se2-C23 \\sim Se2A-C23A
 with sigma of 0.02
 C23-N7 \\sim C23-N7A
 with sigma of 0.02
3. Uiso/Uaniso restraints and constraints
N7A \\sim N7 \\sim C23A \\sim C23 \\sim Se2A \\sim Se2: within 1.7A with sigma
of 0.04 and sigma for terminal atoms of 0.08 within 1.7A
Uanis(Fe1A) \\sim Ueq: with sigma of 0.001 and sigma for terminal atoms of 0.002
Uanis(Se2A) \\sim Ueq: with sigma of 0.005 and sigma for terminal atoms of 0.01
Uanis(Se2A) \\sim Ueq, Uanis(C23A) \\sim Ueq, Uanis(N7A) \\sim Ueq: with sigma
of 0.001 and sigma for terminal atoms of 0.002
4. Others
 Sof(Se2A)=Sof(Fe1A)=Sof(N7A)=Sof(C23A)=1-FVAR(1)
 Sof(Se2)=Sof(Fe1)=Sof(N7)=Sof(C23)=FVAR(1)
 Fixed Sof: N9(0.5) C26(0.5) N9A(0.5) C26A(0.5) H27D(0.5) H27E(0.5) H27F(0.5)
 H27A(0.5) H27B(0.5) H27C(0.5)
5.a Riding coordinates:
 C27(H27D,H27E,H27F), C27(H27A,H27B,H27C)
5.b Secondary CH2 refined with riding coordinates:
 C9(H9A,H9B), C10(H10A,H10B), C16(H16A,H16B)
5.c Aromatic/amide H refined with riding coordinates:
 C1(H1), C2(H2), C3(H3), C4(H4), C5(H5), C12(H12), C13(H13), C14(H14),
 C15(H15), C18(H18), C19(H19), C20(H20), C21(H21)
5.d Idealised Me refined as rotating group:
 C25(H25A,H25B,H25C)
;
_smtbx_masks_void_probe_radius 1.2
_smtbx_masks_void_truncation_radius 1.2
_olex2_submission_special_instructions 'No special instructions were received'

loop_
_space_group_symop_operation_xyz
'x, y, z'
'-x, y, -z+1/2'
'x+1/2, y+1/2, z'
'-x+1/2, y+1/2, -z+1/2'
'-x, -y, -z'
'x, -y, z-1/2'
'-x+1/2, -y+1/2, -z'
'x+1/2, -y+1/2, z-1/2'

loop_
_atom_site_label
_atom_site_type_symbol
_atom_site_fract_x
_atom_site_fract_y
_atom_site_fract_z
_atom_site_U_iso_or_equiv
_atom_site_adp_type
_atom_site_occupancy
_atom_site_site_symmetry_order
_atom_site_calc_flag
_atom_site_refinement_flags_posn
_atom_site_refinement_flags_adp
_atom_site_refinement_flags_occupancy
_atom_site_disorder_assembly
_atom_site_disorder_group
Se1 Se 0.15516(2) 0.42867(4) 0.08682(3) 0.05279(16) Uani 1 1 d . . . . .
Se2 Se 0.33839(3) 0.77976(8) 0.10723(8) 0.0316(3) Uani 0.846(7) 1 d D U P A 1
Fe1 Fe 0.31567(3) 0.44164(11) 0.26055(9) 0.0235(2) Uani 0.846(7) 1 d . . P A 1
Se2A Se 0.3421(2) 0.7524(10) 0.1277(6) 0.0577(16) Uani 0.154(7) 1 d D U P A 2
Fe1A Fe 0.3173(3) 0.4184(8) 0.2767(5) 0.0377(18) Uani 0.154(7) 1 d . U P A 2
S1 S 0.44393(3) 0.29292(8) 0.43402(6) 0.0358(2) Uani 1 1 d . . . . .
N1 N 0.42362(10) 0.4657(3) 0.3431(2) 0.0328(6) Uani 1 1 d . . . . .
N2 N 0.38393(10) 0.4152(3) 0.3417(2) 0.0303(6) Uani 1 1 d . . . . .
N3 N 0.30775(9) 0.2886(2) 0.33484(19) 0.0274(6) Uani 1 1 d . . . . .
N4 N 0.29709(9) 0.5102(3) 0.36269(19) 0.0290(6) Uani 1 1 d . . . . .
N5 N 0.33408(10) 0.2959(3) 0.20115(19) 0.0306(6) Uani 1 1 d . . . . .
N6 N 0.24902(12) 0.4251(3) 0.1900(2) 0.0380(7) Uani 1 1 d . . . . .
N7 N 0.32808(15) 0.5846(4) 0.2038(3) 0.0347(10) Uani 0.846(7) 1 d . U P A 1
N7A N 0.3291(11) 0.549(3) 0.217(2) 0.040(7) Uani 0.154(7) 1 d . U P A 2
C1 C 0.51473(15) 0.5358(4) 0.3608(3) 0.0465(10) Uani 1 1 d . . . . .
H1 H 0.491595 0.571484 0.319688 0.056 Uiso 1 1 calc R U . . .
C2 C 0.55939(16) 0.5714(5) 0.3777(4) 0.0553(13) Uani 1 1 d . . . . .
H2 H 0.566387 0.632601 0.348604 0.066 Uiso 1 1 calc R U . . .
C3 C 0.59291(15) 0.5183(5) 0.4359(3) 0.0532(12) Uani 1 1 d . . . . .
H3 H 0.623063 0.541958 0.446268 0.064 Uiso 1 1 calc R U . . .
C4 C 0.58309(14) 0.4314(5) 0.4793(3) 0.0497(12) Uani 1 1 d . . . . .
H4 H 0.606373 0.395839 0.520241 0.060 Uiso 1 1 calc R U . . .
C5 C 0.53887(13) 0.3947(4) 0.4634(3) 0.0441(10) Uani 1 1 d . . . . .
H5 H 0.532224 0.333272 0.492644 0.053 Uiso 1 1 calc R U . . .
C6 C 0.50487(13) 0.4480(4) 0.4051(3) 0.0374(8) Uani 1 1 d . . . . .
C7 C 0.45797(12) 0.4116(3) 0.3892(2) 0.0337(7) Uani 1 1 d . . . . .
C8 C 0.38921(11) 0.3263(3) 0.3864(2) 0.0307(7) Uani 1 1 d . . . . .
C9 C 0.35044(12) 0.2594(3) 0.3971(2) 0.0320(7) Uani 1 1 d . . . . .
H9A H 0.356436 0.177906 0.393841 0.038 Uiso 1 1 calc R U . . .
H9B H 0.347665 0.274740 0.451073 0.038 Uiso 1 1 calc R U . . .
C10 C 0.27280(12) 0.3190(3) 0.3720(2) 0.0324(7) Uani 1 1 d . . . . .
H10A H 0.273774 0.265654 0.416044 0.039 Uiso 1 1 calc R U . . .
H10B H 0.242924 0.313319 0.331256 0.039 Uiso 1 1 calc R U . . .
C11 C 0.28004(11) 0.4368(3) 0.4046(2) 0.0286(7) Uani 1 1 d . . . . .
C12 C 0.26836(12) 0.4701(3) 0.4713(2) 0.0335(7) Uani 1 1 d . . . . .
H12 H 0.256665 0.416657 0.500006 0.040 Uiso 1 1 calc R U . . .
C13 C 0.27373(13) 0.5814(3) 0.4961(3) 0.0361(8) Uani 1 1 d . . . . .
H13 H 0.265751 0.605609 0.541746 0.043 Uiso 1 1 calc R U . . .
C14 C 0.29119(13) 0.6570(3) 0.4524(2) 0.0355(8) Uani 1 1 d . . . . .
H14 H 0.295048 0.734201 0.467380 0.043 Uiso 1 1 calc R U . . .
C15 C 0.30268(12) 0.6184(3) 0.3875(2) 0.0313(7) Uani 1 1 d . . . . .
H15 H 0.315140 0.670037 0.358718 0.038 Uiso 1 1 calc R U . . .
C16 C 0.29270(12) 0.1968(3) 0.2752(2) 0.0329(7) Uani 1 1 d . . . . .
H16A H 0.260977 0.208749 0.243473 0.039 Uiso 1 1 calc R U . . .
H16B H 0.295031 0.123586 0.303385 0.039 Uiso 1 1 calc R U . . .
C17 C 0.32111(12) 0.1947(3) 0.2201(2) 0.0310(7) Uani 1 1 d . . . . .
C18 C 0.33307(15) 0.0942(3) 0.1907(3) 0.0411(9) Uani 1 1 d . . . . .
H18 H 0.324012 0.023402 0.205738 0.049 Uiso 1 1 calc R U . . .
C19 C 0.35862(19) 0.1012(4) 0.1387(3) 0.0518(11) Uani 1 1 d . . . . .
H19 H 0.366376 0.034536 0.115993 0.062 Uiso 1 1 calc R U . . .
C20 C 0.37283(16) 0.2045(4) 0.1198(3) 0.0453(10) Uani 1 1 d . . . . .
H20 H 0.390879 0.210096 0.085141 0.054 Uiso 1 1 calc R U . . .
C21 C 0.36013(13) 0.2992(3) 0.1525(2) 0.0357(8) Uani 1 1 d . . . . .
H21 H 0.370204 0.370483 0.140302 0.043 Uiso 1 1 calc R U . . .
C22 C 0.21210(13) 0.4256(3) 0.1486(3) 0.0345(8) Uani 1 1 d . . . . .
C23 C 0.33231(16) 0.6615(4) 0.1656(3) 0.0268(8) Uani 0.846(7) 1 d D U P A 1
C23A C 0.3318(15) 0.629(3) 0.179(3) 0.039(8) Uani 0.154(7) 1 d D U P A 2
N8 N 0.5401(2) 0.1156(5) 0.4787(5) 0.097(2) Uani 1 1 d . . . . .
C24 C 0.5430(2) 0.0319(9) 0.4557(5) 0.084(2) Uani 1 1 d . . . . .
C25 C 0.5479(3) -0.0649(8) 0.4178(6) 0.105(3) Uani 1 1 d . . . . .
H25A H 0.544506 -0.048729 0.361182 0.157 Uiso 1 1 calc R U . . .
H25B H 0.525004 -0.119214 0.421037 0.157 Uiso 1 1 calc R U . . .
H25C H 0.577671 -0.096511 0.443701 0.157 Uiso 1 1 calc R U . . .
N9 N 0.5122(6) 0.2151(10) 0.7432(14) 0.106(5) Uani 0.5 1 d . . P B -1
C26 C 0.5412(6) 0.2016(18) 0.7178(12) 0.105(6) Uani 0.5 1 d . . P B -1
N9A N 0.5584(5) -0.010(2) 0.7063(10) 0.145(8) Uani 0.5 1 d . . P B -2
C26A C 0.5659(5) 0.0883(15) 0.6919(10) 0.079(4) Uani 0.5 1 d . . P B -2
C27 C 0.5750(3) 0.2062(9) 0.6770(6) 0.104(3) Uani 1 1 d . . . . .
H27D H 0.575228 0.281334 0.653755 0.156 Uiso 0.5 1 d R U P B -1
H27E H 0.568478 0.149634 0.634025 0.156 Uiso 0.5 1 d R U P B -1
H27F H 0.604408 0.190714 0.715815 0.156 Uiso 0.5 1 d R U P B -1
H27A H 0.597908 0.209344 0.649395 0.156 Uiso 0.5 1 d R U P B -2
H27B H 0.585888 0.245814 0.728535 0.156 Uiso 0.5 1 d R U P B -2
H27C H 0.547558 0.242304 0.643415 0.156 Uiso 0.5 1 d R U P B -2

loop_
_atom_site_aniso_label
_atom_site_aniso_U_11
_atom_site_aniso_U_22
_atom_site_aniso_U_33
_atom_site_aniso_U_23
_atom_site_aniso_U_13
_atom_site_aniso_U_12
Se1 0.0375(2) 0.0384(2) 0.0696(3) -0.0164(2) -0.0025(2) 0.00567(17)
Se2 0.0298(3) 0.0245(3) 0.0459(4) 0.0063(2) 0.0195(3) 0.00159(19)
Fe1 0.0198(3) 0.0197(4) 0.0320(5) 0.0014(3) 0.0094(3) -0.0003(2)
Se2A 0.0514(19) 0.064(2) 0.065(2) 0.0050(17) 0.0284(16) 0.0074(16)
Fe1A 0.0363(19) 0.038(2) 0.039(2) 0.0004(10) 0.0122(10) -0.0008(9)
S1 0.0242(4) 0.0333(5) 0.0488(5) 0.0046(4) 0.0097(4) 0.0042(3)
N1 0.0250(14) 0.0299(15) 0.0448(17) 0.0005(13) 0.0126(13) -0.0002(11)
N2 0.0211(13) 0.0296(14) 0.0413(16) -0.0012(12) 0.0114(12) 0.0002(11)
N3 0.0201(12) 0.0246(13) 0.0389(15) -0.0035(11) 0.0109(11) -0.0019(10)
N4 0.0211(13) 0.0275(14) 0.0391(16) 0.0005(12) 0.0103(11) -0.0020(10)
N5 0.0238(13) 0.0271(14) 0.0402(16) -0.0003(12) 0.0090(12) 0.0018(11)
N6 0.0367(17) 0.0308(16) 0.0485(19) -0.0060(14) 0.0162(15) 0.0018(13)
N7 0.031(2) 0.027(2) 0.046(3) 0.007(2) 0.0115(18) 0.0019(18)
N7A 0.040(7) 0.040(7) 0.040(7) -0.0001(10) 0.012(2) 0.0001(10)
C1 0.035(2) 0.050(2) 0.059(3) -0.006(2) 0.0211(19) -0.0100(18)
C2 0.038(2) 0.060(3) 0.076(3) -0.011(3) 0.029(2) -0.017(2)
C3 0.027(2) 0.065(3) 0.072(3) -0.027(3) 0.021(2) -0.010(2)
C4 0.0216(17) 0.067(3) 0.060(3) -0.021(2) 0.0110(17) 0.0041(18)
C5 0.0260(18) 0.054(3) 0.052(2) -0.008(2) 0.0114(17) 0.0026(17)
C6 0.0278(18) 0.041(2) 0.045(2) -0.0106(17) 0.0142(16) -0.0031(15)
C7 0.0257(16) 0.0333(18) 0.043(2) -0.0019(15) 0.0122(15) -0.0010(13)
C8 0.0211(15) 0.0313(17) 0.0381(18) -0.0036(14) 0.0066(13) 0.0019(12)
C9 0.0275(16) 0.0267(16) 0.0405(19) 0.0009(14) 0.0084(14) -0.0019(13)
C10 0.0273(16) 0.0285(16) 0.046(2) -0.0033(14) 0.0181(15) -0.0042(13)
C11 0.0224(15) 0.0260(15) 0.0377(18) 0.0007(13) 0.0097(13) -0.0009(12)
C12 0.0290(17) 0.0292(17) 0.046(2) 0.0007(15) 0.0162(15) -0.0027(13)
C13 0.0343(19) 0.0334(18) 0.044(2) -0.0029(15) 0.0167(16) 0.0033(14)
C14 0.0311(18) 0.0283(17) 0.046(2) -0.0015(15) 0.0109(16) 0.0021(14)
C15 0.0247(16) 0.0234(15) 0.0438(19) 0.0023(14) 0.0077(14) -0.0010(12)
C16 0.0281(17) 0.0233(15) 0.048(2) -0.0043(14) 0.0130(15) -0.0044(13)
C17 0.0263(16) 0.0234(15) 0.0426(19) -0.0041(14) 0.0094(14) 0.0022(12)
C18 0.045(2) 0.0286(18) 0.052(2) -0.0076(16) 0.0172(19) -0.0011(16)
C19 0.068(3) 0.032(2) 0.064(3) -0.008(2) 0.034(3) 0.009(2)
C20 0.048(2) 0.040(2) 0.055(3) -0.0042(19) 0.027(2) 0.0034(18)
C21 0.0332(18) 0.0341(18) 0.041(2) 0.0018(15) 0.0131(15) 0.0025(14)
C22 0.0313(18) 0.0261(16) 0.047(2) -0.0074(14) 0.0130(16) 0.0007(13)
C23 0.0230(19) 0.024(2) 0.036(2) 0.0027(19) 0.0118(17) 0.0011(17)
C23A 0.039(8) 0.039(8) 0.039(8) 0.0000(10) 0.012(3) 0.0000(10)
N8 0.082(4) 0.052(3) 0.133(6) -0.002(4) -0.001(4) -0.003(3)
C24 0.044(3) 0.125(7) 0.087(5) -0.015(5) 0.025(3) -0.014(4)
C25 0.086(6) 0.093(6) 0.139(8) 0.033(6) 0.041(6) 0.003(4)
N9 0.105(14) 0.069(7) 0.171(15) 0.002(9) 0.082(12) -0.002(7)
C26 0.065(9) 0.143(17) 0.112(13) -0.004(12) 0.033(9) 0.025(10)
N9A 0.082(10) 0.24(2) 0.088(10) 0.043(14) -0.010(8) 0.034(13)
C26A 0.051(7) 0.091(10) 0.088(10) 0.017(8) 0.010(6) -0.004(7)
C27 0.072(5) 0.139(8) 0.104(6) -0.016(6) 0.033(5) -0.004(5)

loop_
_atom_type_symbol
_atom_type_description
_atom_type_scat_dispersion_real
_atom_type_scat_dispersion_imag
_atom_type_scat_source
C C 0.0033 0.0016 'International Tables Vol C Tables 4.2.6.8 and 6.1.1.4'
H H 0.0000 0.0000 'International Tables Vol C Tables 4.2.6.8 and 6.1.1.4'
Fe Fe 0.3463 0.8444 'International Tables Vol C Tables 4.2.6.8 and 6.1.1.4'
N N 0.0061 0.0033 'International Tables Vol C Tables 4.2.6.8 and 6.1.1.4'
S S 0.1246 0.1234 'International Tables Vol C Tables 4.2.6.8 and 6.1.1.4'
Se Se -0.0929 2.2259 'International Tables Vol C Tables 4.2.6.8 and 6.1.1.4'

loop_
_geom_angle_atom_site_label_1
_geom_angle_atom_site_label_2
_geom_angle_atom_site_label_3
_geom_angle
_geom_angle_site_symmetry_1
_geom_angle_site_symmetry_3
_geom_angle_publ_flag
N2 Fe1 N3 77.00(12) . . ?
N4 Fe1 N2 88.76(12) . . ?
N4 Fe1 N3 74.40(12) . . ?
N5 Fe1 N2 81.11(12) . . ?
N5 Fe1 N3 74.46(12) . . ?
N5 Fe1 N4 148.68(15) . . ?
N6 Fe1 N2 165.84(15) . . ?
N6 Fe1 N3 89.81(13) . . ?
N6 Fe1 N4 92.66(13) . . ?
N6 Fe1 N5 90.50(12) . . ?
N7 Fe1 N2 97.87(16) . . ?
N7 Fe1 N3 174.12(16) . . ?
N7 Fe1 N4 102.86(16) . . ?
N7 Fe1 N5 107.83(17) . . ?
N7 Fe1 N6 95.55(17) . . ?
N2 Fe1A N4 95.4(3) . . ?
N2 Fe1A N5 85.8(3) . . ?
N2 Fe1A N6 171.1(5) . . ?
N3 Fe1A N2 89.4(4) . . ?
N3 Fe1A N4 84.6(4) . . ?
N3 Fe1A N5 83.7(4) . . ?
N3 Fe1A N6 96.6(4) . . ?
N3 Fe1A N7A 178.0(11) . . ?
N4 Fe1A N5 168.2(6) . . ?
N4 Fe1A N6 91.6(3) . . ?
N5 Fe1A N6 88.4(3) . . ?
N7A Fe1A N2 88.9(10) . . ?
N7A Fe1A N4 96.6(10) . . ?
N7A Fe1A N5 95.1(11) . . ?
N7A Fe1A N6 84.9(10) . . ?
C8 S1 C7 87.09(18) . . ?
C7 N1 N2 111.8(3) . . ?
N1 N2 Fe1 130.3(2) . . ?
N1 N2 Fe1A 139.9(4) . . ?
C8 N2 Fe1 115.1(2) . . ?
C8 N2 Fe1A 105.6(4) . . ?
C8 N2 N1 113.4(3) . . ?
C9 N3 Fe1 111.7(2) . . ?
C9 N3 Fe1A 108.8(3) . . ?
C10 N3 Fe1 106.2(2) . . ?
C10 N3 Fe1A 107.1(3) . . ?
C10 N3 C9 111.1(3) . . ?
C10 N3 C16 111.6(3) . . ?
C16 N3 Fe1 104.6(2) . . ?
C16 N3 Fe1A 106.6(3) . . ?
C16 N3 C9 111.4(3) . . ?
C11 N4 Fe1 116.8(2) . . ?
C11 N4 Fe1A 108.1(4) . . ?
C11 N4 C15 118.3(3) . . ?
C15 N4 Fe1 124.9(3) . . ?
C15 N4 Fe1A 133.1(4) . . ?
C17 N5 Fe1 116.5(2) . . ?
C17 N5 Fe1A 107.8(4) . . ?
C17 N5 C21 118.0(3) . . ?
C21 N5 Fe1 125.2(3) . . ?
C21 N5 Fe1A 133.0(4) . . ?
C22 N6 Fe1 174.0(3) . . ?
C22 N6 Fe1A 175.3(4) . . ?
C23 N7 Fe1 173.9(5) . . ?
C23A N7A Fe1A 174(4) . . ?
C2 C1 H1 120.4 . . ?
C6 C1 H1 120.4 . . ?
C6 C1 C2 119.2(5) . . ?
C1 C2 H2 119.8 . . ?
C3 C2 C1 120.4(5) . . ?
C3 C2 H2 119.8 . . ?
C2 C3 H3 119.9 . . ?
C4 C3 C2 120.3(4) . . ?
C4 C3 H3 119.9 . . ?
C3 C4 H4 119.9 . . ?
C3 C4 C5 120.2(5) . . ?
C5 C4 H4 119.9 . . ?
C4 C5 H5 120.0 . . ?
C6 C5 C4 120.0(5) . . ?
C6 C5 H5 120.0 . . ?
C1 C6 C7 119.7(4) . . ?
C5 C6 C1 120.0(4) . . ?
C5 C6 C7 120.3(4) . . ?
N1 C7 S1 113.8(3) . . ?
N1 C7 C6 124.2(4) . . ?
C6 C7 S1 122.0(3) . . ?
N2 C8 S1 114.0(3) . . ?
N2 C8 C9 123.0(3) . . ?
C9 C8 S1 123.0(3) . . ?
N3 C9 C8 111.5(3) . . ?
N3 C9 H9A 109.3 . . ?
N3 C9 H9B 109.3 . . ?
C8 C9 H9A 109.3 . . ?
C8 C9 H9B 109.3 . . ?
H9A C9 H9B 108.0 . . ?
N3 C10 H10A 109.6 . . ?
N3 C10 H10B 109.6 . . ?
N3 C10 C11 110.3(3) . . ?
H10A C10 H10B 108.1 . . ?
C11 C10 H10A 109.6 . . ?
C11 C10 H10B 109.6 . . ?
N4 C11 C10 115.8(3) . . ?
N4 C11 C12 121.7(3) . . ?
C12 C11 C10 122.5(3) . . ?
C11 C12 H12 120.0 . . ?
C11 C12 C13 119.9(3) . . ?
C13 C12 H12 120.0 . . ?
C12 C13 H13 120.9 . . ?
C12 C13 C14 118.2(4) . . ?
C14 C13 H13 120.9 . . ?
C13 C14 H14 120.5 . . ?
C15 C14 C13 119.0(4) . . ?
C15 C14 H14 120.5 . . ?
N4 C15 C14 122.9(3) . . ?
N4 C15 H15 118.6 . . ?
C14 C15 H15 118.6 . . ?
N3 C16 H16A 109.7 . . ?
N3 C16 H16B 109.7 . . ?
N3 C16 C17 109.8(3) . . ?
H16A C16 H16B 108.2 . . ?
C17 C16 H16A 109.7 . . ?
C17 C16 H16B 109.7 . . ?
N5 C17 C16 115.4(3) . . ?
N5 C17 C18 122.5(4) . . ?
C18 C17 C16 122.1(3) . . ?
C17 C18 H18 121.1 . . ?
C19 C18 C17 117.7(4) . . ?
C19 C18 H18 121.1 . . ?
C18 C19 H19 119.8 . . ?
C20 C19 C18 120.3(4) . . ?
C20 C19 H19 119.8 . . ?
C19 C20 H20 121.0 . . ?
C21 C20 C19 118.1(4) . . ?
C21 C20 H20 121.0 . . ?
N5 C21 C20 123.3(4) . . ?
N5 C21 H21 118.4 . . ?
C20 C21 H21 118.4 . . ?
N6 C22 Se1 178.6(4) . . ?
N7 C23 Se2 179.5(5) . . ?
N7A C23A Se2A 174(4) . . ?
N8 C24 C25 171.5(10) . . ?
C24 C25 H25A 109.5 . . ?
C24 C25 H25B 109.5 . . ?
C24 C25 H25C 109.5 . . ?
H25A C25 H25B 109.5 . . ?
H25A C25 H25C 109.5 . . ?
H25B C25 H25C 109.5 . . ?
N9 C26 C27 168(2) . . ?
N9A C26A C27 178.5(19) . . ?
C26 C27 H27D 109.6 . . ?
C26 C27 H27E 109.7 . . ?
C26 C27 H27F 109.1 . . ?
C26A C27 H27A 109.7 . . ?
C26A C27 H27B 109.0 . . ?
C26A C27 H27C 109.8 . . ?
H27D C27 H27E 109.5 . . ?
H27D C27 H27F 109.5 . . ?
H27E C27 H27F 109.5 . . ?
H27A C27 H27B 109.5 . . ?
H27A C27 H27C 109.4 . . ?
H27B C27 H27C 109.5 . . ?

loop_
_geom_bond_atom_site_label_1
_geom_bond_atom_site_label_2
_geom_bond_distance
_geom_bond_site_symmetry_2
_geom_bond_publ_flag
Se1 C22 1.783(4) . ?
Se2 C23 1.779(5) . ?
Fe1 N2 2.199(3) . ?
Fe1 N3 2.289(3) . ?
Fe1 N4 2.197(3) . ?
Fe1 N5 2.184(3) . ?
Fe1 N6 2.086(4) . ?
Fe1 N7 2.062(5) . ?
Se2A C23A 1.80(2) . ?
Fe1A N2 2.051(8) . ?
Fe1A N3 1.919(11) . ?
Fe1A N4 2.106(8) . ?
Fe1A N5 2.134(8) . ?
Fe1A N6 2.214(9) . ?
Fe1A N7A 1.96(3) . ?
S1 C7 1.733(4) . ?
S1 C8 1.709(4) . ?
N1 N2 1.376(4) . ?
N1 C7 1.300(5) . ?
N2 C8 1.292(5) . ?
N3 C9 1.484(5) . ?
N3 C10 1.480(4) . ?
N3 C16 1.481(5) . ?
N4 C11 1.349(4) . ?
N4 C15 1.349(5) . ?
N5 C17 1.342(5) . ?
N5 C21 1.348(5) . ?
N6 C22 1.162(5) . ?
N7 C23 1.162(7) . ?
N7A C23A 1.18(3) . ?
C1 H1 0.9500 . ?
C1 C2 1.406(6) . ?
C1 C6 1.388(6) . ?
C2 H2 0.9500 . ?
C2 C3 1.372(8) . ?
C3 H3 0.9500 . ?
C3 C4 1.370(8) . ?
C4 H4 0.9500 . ?
C4 C5 1.399(6) . ?
C5 H5 0.9500 . ?
C5 C6 1.381(6) . ?
C6 C7 1.477(5) . ?
C8 C9 1.512(5) . ?
C9 H9A 0.9900 . ?
C9 H9B 0.9900 . ?
C10 H10A 0.9900 . ?
C10 H10B 0.9900 . ?
C10 C11 1.501(5) . ?
C11 C12 1.382(5) . ?
C12 H12 0.9500 . ?
C12 C13 1.384(5) . ?
C13 H13 0.9500 . ?
C13 C14 1.396(6) . ?
C14 H14 0.9500 . ?
C14 C15 1.370(6) . ?
C15 H15 0.9500 . ?
C16 H16A 0.9900 . ?
C16 H16B 0.9900 . ?
C16 C17 1.500(5) . ?
C17 C18 1.395(5) . ?
C18 H18 0.9500 . ?
C18 C19 1.387(7) . ?
C19 H19 0.9500 . ?
C19 C20 1.379(7) . ?
C20 H20 0.9500 . ?
C20 C21 1.374(6) . ?
C21 H21 0.9500 . ?
N8 C24 1.086(10) . ?
C24 C25 1.358(12) . ?
C25 H25A 0.9800 . ?
C25 H25B 0.9800 . ?
C25 H25C 0.9800 . ?
N9 C26 1.141(18) . ?
C26 C27 1.452(19) . ?
N9A C26A 1.23(3) . ?
C26A C27 1.469(18) . ?
C27 H27D 0.9800 . ?
C27 H27E 0.9801 . ?
C27 H27F 0.9799 . ?
C27 H27A 0.9804 . ?
C27 H27B 0.9798 . ?
C27 H27C 0.9800 . ?

loop_
_geom_torsion_atom_site_label_1
_geom_torsion_atom_site_label_2
_geom_torsion_atom_site_label_3
_geom_torsion_atom_site_label_4
_geom_torsion
_geom_torsion_site_symmetry_1
_geom_torsion_site_symmetry_2
_geom_torsion_site_symmetry_3
_geom_torsion_site_symmetry_4
_geom_torsion_publ_flag
Fe1 N2 C8 S1 167.96(17) . . . . ?
Fe1 N2 C8 C9 -13.4(5) . . . . ?
Fe1 N3 C9 C8 -9.0(4) . . . . ?
Fe1 N3 C10 C11 -43.7(3) . . . . ?
Fe1 N3 C16 C17 46.6(3) . . . . ?
Fe1 N4 C11 C10 -4.4(4) . . . . ?
Fe1 N4 C11 C12 178.2(3) . . . . ?
Fe1 N4 C15 C14 -179.0(3) . . . . ?
Fe1 N5 C17 C16 4.3(4) . . . . ?
Fe1 N5 C17 C18 -175.7(3) . . . . ?
Fe1 N5 C21 C20 176.4(3) . . . . ?
Fe1A N2 C8 S1 169.7(3) . . . . ?
Fe1A N2 C8 C9 -11.7(5) . . . . ?
Fe1A N3 C9 C8 -9.8(4) . . . . ?
Fe1A N3 C10 C11 -40.8(4) . . . . ?
Fe1A N3 C16 C17 44.4(4) . . . . ?
Fe1A N4 C11 C10 -9.8(4) . . . . ?
Fe1A N4 C11 C12 172.8(4) . . . . ?
Fe1A N4 C15 C14 -171.6(4) . . . . ?
Fe1A N5 C17 C16 9.9(4) . . . . ?
Fe1A N5 C17 C18 -170.1(4) . . . . ?
Fe1A N5 C21 C20 168.0(5) . . . . ?
S1 C8 C9 N3 -166.0(3) . . . . ?
N1 N2 C8 S1 -1.2(4) . . . . ?
N1 N2 C8 C9 177.4(3) . . . . ?
N2 N1 C7 S1 0.5(4) . . . . ?
N2 N1 C7 C6 -177.6(3) . . . . ?
N2 C8 C9 N3 15.5(5) . . . . ?
N3 C10 C11 N4 33.8(4) . . . . ?
N3 C10 C11 C12 -148.8(3) . . . . ?
N3 C16 C17 N5 -36.1(4) . . . . ?
N3 C16 C17 C18 143.9(4) . . . . ?
N4 C11 C12 C13 0.5(6) . . . . ?
N5 C17 C18 C19 -1.3(6) . . . . ?
C1 C2 C3 C4 -1.2(8) . . . . ?
C1 C6 C7 S1 172.7(3) . . . . ?
C1 C6 C7 N1 -9.4(6) . . . . ?
C2 C1 C6 C5 -1.7(7) . . . . ?
C2 C1 C6 C7 178.6(4) . . . . ?
C2 C3 C4 C5 1.2(7) . . . . ?
C3 C4 C5 C6 -1.5(7) . . . . ?
C4 C5 C6 C1 1.7(6) . . . . ?
C4 C5 C6 C7 -178.5(4) . . . . ?
C5 C6 C7 S1 -7.1(6) . . . . ?
C5 C6 C7 N1 170.9(4) . . . . ?
C6 C1 C2 C3 1.4(7) . . . . ?
C7 S1 C8 N2 1.2(3) . . . . ?
C7 S1 C8 C9 -177.4(3) . . . . ?
C7 N1 N2 Fe1 -166.6(3) . . . . ?
C7 N1 N2 Fe1A -165.8(5) . . . . ?
C7 N1 N2 C8 0.4(5) . . . . ?
C8 S1 C7 N1 -0.9(3) . . . . ?
C8 S1 C7 C6 177.2(3) . . . . ?
C9 N3 C10 C11 78.0(4) . . . . ?
C9 N3 C16 C17 -74.2(4) . . . . ?
C10 N3 C9 C8 -127.4(3) . . . . ?
C10 N3 C16 C17 161.0(3) . . . . ?
C10 C11 C12 C13 -176.7(4) . . . . ?
C11 N4 C15 C14 -1.0(5) . . . . ?
C11 C12 C13 C14 -0.2(6) . . . . ?
C12 C13 C14 C15 -0.6(6) . . . . ?
C13 C14 C15 N4 1.3(6) . . . . ?
C15 N4 C11 C10 177.5(3) . . . . ?
C15 N4 C11 C12 0.1(5) . . . . ?
C16 N3 C9 C8 107.5(3) . . . . ?
C16 N3 C10 C11 -157.1(3) . . . . ?
C16 C17 C18 C19 178.6(4) . . . . ?
C17 N5 C21 C20 2.0(6) . . . . ?
C17 C18 C19 C20 2.4(8) . . . . ?
C18 C19 C20 C21 -1.3(8) . . . . ?
C19 C20 C21 N5 -0.9(7) . . . . ?
C21 N5 C17 C16 179.2(3) . . . . ?
C21 N5 C17 C18 -0.8(6) . . . . ?

loop_
_smtbx_masks_void_nr
_smtbx_masks_void_average_x
_smtbx_masks_void_average_y
_smtbx_masks_void_average_z
_smtbx_masks_void_volume
_smtbx_masks_void_count_electrons
_smtbx_masks_void_content
1 0.000 0.256 0.750 62.8 16.2 '1 C2H3N'
2 0.000 0.744 0.250 62.8 16.1 '1 C2H3N'
3 0.500 0.244 0.250 62.8 16.1 '1 C2H3N'
4 0.500 0.756 0.750 62.8 16.2 '1 C2H3N'
